data_1548448
loop_
_publ_author_name
'Jing Gong'
'Huan Chen'
'Xiao-Yu Liu'
'Zhi-Xiu Wang'
'Wei Nie'
'Yong Qin'

_publ_section_title
;
 Total synthesis of atropurpuran
;
_journal_name_full 'Nature Communications'
_journal_page_first 12183
_journal_paper_doi 10.1038/ncomms12183
_journal_volume 7
_journal_year 2016
_chemical_formula_sum 'C25 H40 O5 Si'
_chemical_formula_weight 448.66
_space_group_IT_number 61
_symmetry_cell_setting orthorhombic
_symmetry_Int_Tables_number 61
_symmetry_space_group_name_Hall '-P 2ac 2ab'
_symmetry_space_group_name_H-M 'P b c a'
_cell_angle_alpha 90.
_cell_angle_beta 90.
_cell_angle_gamma 90.
_cell_formula_units_Z 8
_cell_length_a 11.5577(5)
_cell_length_b 16.8408(7)
_cell_length_c 24.6521(9)
_cell_volume 4798.3(3)
_diffrn_ambient_temperature 293.15
_diffrn_radiation_probe x-ray
_diffrn_radiation_type MoK\a
_diffrn_radiation_wavelength 0.71073
_exptl_absorpt_coefficient_mu 0.131
_exptl_crystal_density_diffrn 1.242
_exptl_crystal_F_000 1852
_refine_ls_goodness_of_fit_ref 1.037
_refine_ls_number_parameters 4898
_refine_ls_number_reflns 286
_refine_ls_R_factor_all 0.0699
_refine_ls_R_factor_gt 0.0479
_refine_ls_wR_factor_gt 0.1143
_refine_ls_wR_factor_ref 0.1270
_cod_data_source_file ncomms12183.cif
_cod_data_source_block 1
_cod_database_code 1548448

loop_
_space_group_symop_id
_space_group_symop_operation_xyz
1 x,y,z
2 1/2-x,-y,1/2+z
3 1/2+x,1/2-y,-z
4 -x,1/2+y,1/2-z
5 -x,-y,-z
6 1/2+x,y,1/2-z
7 1/2-x,1/2+y,z
8 x,1/2-y,1/2+z

loop_
_atom_site_aniso_label
_atom_site_aniso_U_11
_atom_site_aniso_U_22
_atom_site_aniso_U_33
_atom_site_aniso_U_23
_atom_site_aniso_U_13
_atom_site_aniso_U_12
Si .0409(3) .0295(3) .0388(3) -.0052(2) .0009(2) .0029(2)
O1 .0786(11) .0429(9) .0471(8) -.0104(6) .0078(8) .0057(8)
O2 .0845(12) .0630(11) .0466(8) -.0010(7) -.0070(8) .0157(9)
O3 .0907(13) .0319(8) .0626(10) .0134(7) -.0002(9) .0019(8)
O4 .0900(13) .0871(13) .0377(8) -.0037(8) .0123(8) -.0029(10)
O5 .0469(8) .0311(7) .0401(7) -.0040(5) .0084(6) .0047(6)
C1 .096(2) .0612(16) .0497(13) -.0168(11) .0159(13) -.0005(15)
C2 .135(3) .123(3) .0423(14) .0035(16) .0091(16) .031(2)
C3 .0603(13) .0372(11) .0399(10) -.0057(9) .0005(10) .0039(10)
C4 .0562(12) .0421(12) .0038(1) -.0029(8) .0138(9) -.0068(10)
C5 .0725(15) .0342(11) .0371(10) .0002(8) .0037(10) -.0049(10)
C6 .037(1) .0329(10) .0351(9) .0001(7) .0022(8) .0040(8)
C7 .0354(10) .0323(10) .0421(10) -.0023(8) .0032(8) -.0026(8)
C8 .0474(12) .0445(12) .0505(11) -.0096(9) -.0013(10) -.0067(10)
C9 .0417(11) .0523(13) .0489(11) -.0103(10) .0120(9) -.0021(10)
C10 .0420(11) .0268(9) .0487(11) -.0047(8) .0052(9) .0011(8)
C11 .0421(11) .0456(12) .0540(12) .0014(9) .0078(10) -.0109(10)
C12 .0486(12) .0273(10) .0492(11) .0076(8) .0009(9) .0032(9)
C13 .0454(12) .0475(13) .0649(13) -.0028(10) -.0091(10) .015(1)
C14 .0432(11) .0332(10) .0345(9) .0036(8) .0040(8) -.0003(9)
C15 .0357(9) .0274(9) .0345(9) .0001(7) .0071(7) .0029(8)
C16 .0508(12) .0454(12) .0461(11) .0044(9) .0129(10) -.007(1)
C17 .0628(15) .0676(16) .0685(15) .0038(12) -.0210(13) .0117(13)
C18 .0712(16) .0656(16) .0513(13) -.0062(11) -.0168(12) .0041(13)
C19 .0661(14) .0409(12) .0387(11) .0057(9) -.0024(10) .0037(10)
C22 .104(2) .085(2) .0525(14) -.0204(14) -.0232(15) .0196(17)
C23 .0501(12) .0438(12) .0476(11) -.0178(9) -.0007(10) .0027(10)
C24 .083(2) .100(2) .090(2) -.0476(17) .0425(17) -.0205(17)
C25 .0788(18) .0489(14) .0812(18) -.0294(13) -.0098(14) .0073(13)
C26 .0768(17) .0474(13) .0520(12) -.0006(10) -.0092(12) .0126(12)
C27 .0553(14) .0479(14) .0779(16) -.0077(11) .0163(12) -.0072(11)

loop_
_atom_site_label
_atom_site_type_symbol
_atom_site_fract_x
_atom_site_fract_y
_atom_site_fract_z
_atom_site_U_iso_or_equiv
Si Si .48070(5) .43922(3) .61504(2) .03638(16)
O1 O .52704(14) .08805(9) .42360(6) .0562(4)
O2 O .41580(15) .19343(10) .40165(6) .0647(5)
O3 O .56276(17) .07062(9) .64669(6) .0617(4)
H3 H .5819 .0323 .6283 .093
O4 O .47393(16) .24403(11) .73414(6) .0716(5)
O5 O .45472(12) .34462(8) .62710(5) .0394(3)
C1 C .5613(3) .11019(16) .37029(9) .0689(7)
H1A H .5609 .0647 .3461 .083
H1B H .6381 .1335 .3704 .083
C2 C .4723(3) .1698(2) .35373(10) .1000(11)
H2A H .5087 .2150 .3364 .120
H2B H .4176 .1463 .3286 .120
C3 C .47462(19) .15749(12) .44613(8) .0458(5)
C4 C .56528(19) .21329(12) .47011(8) .0454(5)
H4 H .6165 .2327 .4414 .055
C5 C .5015(2) .28330(12) .49646(8) .0479(5)
H5A H .4443 .3044 .4715 .058
H5B H .5560 .3253 .5051 .058
C6 C .44150(16) .25402(11) .54884(7) .0350(4)
H6 H .3634 .2766 .5502 .042
C7 C .43114(16) .16272(11) .54642(7) .0366(4)
C8 C .38954(19) .13525(13) .49034(8) .0475(5)
H8A H .3793 .0781 .4907 .057
H8B H .3151 .1593 .4826 .057
C9 C .63570(18) .16982(13) .51302(8) .0477(5)
H9A H .6878 .2069 .5306 .057
H9B H .6820 .1289 .4958 .057
C10 C .55509(17) .13122(11) .55635(8) .0392(4)
H10 H .5540 .0739 .5494 .047
C11 C .34907(18) .13467(13) .59066(8) .0472(5)
H11A H .3546 .0775 .5945 .057
H11B H .2701 .1478 .5808 .057
C12 C .58755(18) .14302(11) .61734(8) .0417(5)
C13 C .71499(19) .16303(14) .62754(9) .0526(6)
H13A H .7626 .1193 .6150 .063
H13B H .7355 .2097 .6066 .063
C14 C .50439(16) .20655(11) .64189(7) .0370(4)
C15 C .50616(16) .27737(10) .60163(7) .0325(4)
H15 H .5867 .2900 .5927 .039
C16 C .38000(19) .17462(13) .64462(8) .0474(5)
H16A H .3734 .1365 .6740 .057
H16B H .3268 .2179 .6517 .057
C17 C .7409(2) .17851(16) .6871(1) .0663(7)
H17A H .8228 .1893 .6918 .080
H17B H .7214 .1320 .7085 .080
C18 C .6701(2) .24945(15) .70625(9) .0627(6)
H18A H .6853 .2590 .7444 .075
H18B H .6932 .2964 .6862 .075
C19 C .5433(2) .23487(13) .69808(8) .0485(5)
C22 C .5453(3) .47525(18) .72173(10) .0807(9)
H22A H .5476 .4192 .7287 .121
H22B H .5292 .5031 .7549 .121
H22C H .6187 .4923 .7077 .121
C23 C .45061(19) .49316(13) .68031(8) .0472(5)
C24 C .3330(3) .46809(19) .70309(13) .0912(10)
H24A H .2734 .4814 .6776 .137
H24B H .3191 .4953 .7367 .137
H24C H .3328 .4118 .7093 .137
C25 C .4484(2) .58287(15) .66972(11) .0696(7)
H25A H .5205 .5989 .6538 .104
H25B H .4373 .6105 .7034 .104
H25C H .3861 .5953 .6454 .104
C26 C .3828(2) .47375(13) .55975(9) .0588(6)
H26A H .3978 .4437 .5274 .088
H26B H .3964 .5291 .5528 .088
H26C H .3037 .4662 .5706 .088
C27 C .6338(2) .45343(14) .59328(11) .0604(6)
H27A H .6847 .4320 .6203 .091
H27B H .6491 .5091 .5888 .091
H27C H .6464 .4265 .5595 .091

loop_
_geom_angle_atom_site_label_1
_geom_angle_atom_site_label_2
_geom_angle_atom_site_label_3
_geom_angle
_geom_angle_site_symmetry_1
_geom_angle_site_symmetry_2
_geom_angle_site_symmetry_3
_geom_angle_publ_flag
O5 Si C23 106.20(8) . . . yes
O5 Si C26 108.83(9) . . . yes
O5 Si C27 110.42(9) . . . yes
C23 Si C26 111.27(10) . . . yes
C23 Si C27 111.09(11) . . . yes
C26 Si C27 109.00(11) . . . yes
C1 O1 C3 105.22(17) . . . yes
C2 O2 C3 107.73(19) . . . yes
Si O5 C15 127.79(11) . . . yes
C12 O3 H3 109.00 . . . no
O1 C1 C2 103.7(2) . . . yes
O2 C2 C1 106.3(2) . . . yes
O1 C3 C4 111.29(17) . . . yes
O1 C3 C8 110.63(17) . . . yes
O2 C3 C4 111.34(17) . . . yes
O2 C3 C8 110.42(18) . . . yes
C4 C3 C8 108.61(16) . . . no
O1 C3 O2 104.52(15) . . . yes
C3 C4 C5 107.89(18) . . . no
C5 C4 C9 109.40(16) . . . no
C3 C4 C9 109.88(17) . . . no
C4 C5 C6 108.90(16) . . . no
C5 C6 C7 108.67(15) . . . no
C5 C6 C15 113.81(15) . . . no
C7 C6 C15 108.80(14) . . . no
C6 C7 C8 111.06(15) . . . no
C6 C7 C10 105.29(15) . . . no
C8 C7 C10 109.22(15) . . . no
C8 C7 C11 110.91(16) . . . no
C10 C7 C11 110.95(15) . . . no
C6 C7 C11 109.28(15) . . . no
C3 C8 C7 111.72(17) . . . no
C4 C9 C10 110.92(17) . . . no
C7 C10 C9 107.57(15) . . . no
C9 C10 C12 117.56(16) . . . no
C7 C10 C12 109.33(15) . . . no
C7 C11 C16 109.91(17) . . . no
O3 C12 C13 107.09(17) . . . yes
O3 C12 C14 105.19(16) . . . yes
O3 C12 C10 109.06(15) . . . yes
C10 C12 C14 108.21(15) . . . no
C13 C12 C14 112.20(16) . . . no
C10 C12 C13 114.64(17) . . . no
C12 C13 C17 112.67(18) . . . no
C12 C14 C16 110.70(16) . . . no
C12 C14 C19 112.53(16) . . . no
C12 C14 C15 105.71(14) . . . no
C15 C14 C19 109.58(15) . . . no
C16 C14 C19 110.12(16) . . . no
C15 C14 C16 108.02(15) . . . no
O5 C15 C14 108.88(14) . . . yes
C6 C15 C14 109.60(14) . . . no
O5 C15 C6 111.72(14) . . . yes
C11 C16 C14 109.50(16) . . . no
C13 C17 C18 109.14(19) . . . no
C17 C18 C19 110.8(2) . . . no
O4 C19 C14 120.7(2) . . . yes
O4 C19 C18 121.96(19) . . . yes
C14 C19 C18 117.33(18) . . . no
Si C23 C24 110.19(17) . . . yes
Si C23 C25 109.48(15) . . . yes
Si C23 C22 110.14(16) . . . yes
C22 C23 C25 108.7(2) . . . no
C24 C23 C25 108.6(2) . . . no
C22 C23 C24 109.7(2) . . . no
O1 C1 H1A 111.00 . . . no
O1 C1 H1B 111.00 . . . no
C2 C1 H1A 111.00 . . . no
C2 C1 H1B 111.00 . . . no
H1A C1 H1B 109.00 . . . no
O2 C2 H2A 110.00 . . . no
O2 C2 H2B 110.00 . . . no
C1 C2 H2A 110.00 . . . no
C1 C2 H2B 110.00 . . . no
H2A C2 H2B 109.00 . . . no
C3 C4 H4 110.00 . . . no
C5 C4 H4 110.00 . . . no
C9 C4 H4 110.00 . . . no
C4 C5 H5A 110.00 . . . no
C4 C5 H5B 110.00 . . . no
C6 C5 H5A 110.00 . . . no
C6 C5 H5B 110.00 . . . no
H5A C5 H5B 108.00 . . . no
C5 C6 H6 109.00 . . . no
C7 C6 H6 108.00 . . . no
C15 C6 H6 108.00 . . . no
C3 C8 H8A 109.00 . . . no
C3 C8 H8B 109.00 . . . no
C7 C8 H8A 109.00 . . . no
C7 C8 H8B 109.00 . . . no
H8A C8 H8B 108.00 . . . no
C4 C9 H9A 109.00 . . . no
C4 C9 H9B 109.00 . . . no
C10 C9 H9A 109.00 . . . no
C10 C9 H9B 109.00 . . . no
H9A C9 H9B 108.00 . . . no
C7 C10 H10 107.00 . . . no
C9 C10 H10 107.00 . . . no
C12 C10 H10 107.00 . . . no
C7 C11 H11A 110.00 . . . no
C7 C11 H11B 110.00 . . . no
C16 C11 H11A 110.00 . . . no
C16 C11 H11B 110.00 . . . no
H11A C11 H11B 108.00 . . . no
C12 C13 H13A 109.00 . . . no
C12 C13 H13B 109.00 . . . no
C17 C13 H13A 109.00 . . . no
C17 C13 H13B 109.00 . . . no
H13A C13 H13B 108.00 . . . no
O5 C15 H15 109.00 . . . no
C6 C15 H15 109.00 . . . no
C14 C15 H15 109.00 . . . no
C11 C16 H16A 110.00 . . . no
C11 C16 H16B 110.00 . . . no
C14 C16 H16A 110.00 . . . no
C14 C16 H16B 110.00 . . . no
H16A C16 H16B 108.00 . . . no
C13 C17 H17A 110.00 . . . no
C13 C17 H17B 110.00 . . . no
C18 C17 H17A 110.00 . . . no
C18 C17 H17B 110.00 . . . no
H17A C17 H17B 108.00 . . . no
C17 C18 H18A 109.00 . . . no
C17 C18 H18B 109.00 . . . no
C19 C18 H18A 110.00 . . . no
C19 C18 H18B 110.00 . . . no
H18A C18 H18B 108.00 . . . no
C23 C22 H22A 110.00 . . . no
C23 C22 H22B 110.00 . . . no
C23 C22 H22C 109.00 . . . no
H22A C22 H22B 109.00 . . . no
H22A C22 H22C 110.00 . . . no
H22B C22 H22C 109.00 . . . no
C23 C24 H24A 109.00 . . . no
C23 C24 H24B 109.00 . . . no
C23 C24 H24C 109.00 . . . no
H24A C24 H24B 109.00 . . . no
H24A C24 H24C 109.00 . . . no
H24B C24 H24C 109.00 . . . no
C23 C25 H25A 109.00 . . . no
C23 C25 H25B 109.00 . . . no
C23 C25 H25C 109.00 . . . no
H25A C25 H25B 109.00 . . . no
H25A C25 H25C 110.00 . . . no
H25B C25 H25C 110.00 . . . no
Si C26 H26A 109.00 . . . no
Si C26 H26B 109.00 . . . no
Si C26 H26C 109.00 . . . no
H26A C26 H26B 109.00 . . . no
H26A C26 H26C 109.00 . . . no
H26B C26 H26C 109.00 . . . no
Si C27 H27A 110.00 . . . no
Si C27 H27B 109.00 . . . no
Si C27 H27C 109.00 . . . no
H27A C27 H27B 110.00 . . . no
H27A C27 H27C 109.00 . . . no
H27B C27 H27C 109.00 . . . no

loop_
_geom_bond_atom_site_label_1
_geom_bond_atom_site_label_2
_geom_bond_distance
_geom_bond_site_symmetry_1
_geom_bond_site_symmetry_2
_geom_bond_publ_flag
Si O5 1.6482(14) . . yes
Si C23 1.880(2) . . yes
Si C26 1.865(2) . . yes
Si C27 1.864(2) . . yes
O1 C1 1.422(3) . . yes
O1 C3 1.429(3) . . yes
O2 C2 1.407(3) . . yes
O2 C3 1.425(3) . . yes
O3 C12 1.447(2) . . yes
O4 C19 1.207(3) . . yes
O5 C15 1.425(2) . . yes
O3 H3 0.8200 . . no
C1 C2 1.494(5) . . no
C3 C4 1.527(3) . . no
C3 C8 1.515(3) . . no
C4 C9 1.522(3) . . no
C4 C5 1.535(3) . . no
C5 C6 1.546(3) . . no
C6 C7 1.543(3) . . no
C6 C15 1.551(2) . . no
C7 C8 1.535(3) . . no
C7 C10 1.547(3) . . no
C7 C11 1.521(3) . . no
C9 C10 1.559(3) . . no
C10 C12 1.562(3) . . no
C11 C16 1.533(3) . . no
C12 C13 1.532(3) . . no
C12 C14 1.560(3) . . no
C13 C17 1.521(3) . . no
C14 C15 1.552(2) . . no
C14 C19 1.533(3) . . no
C14 C16 1.536(3) . . no
C17 C18 1.523(4) . . no
C18 C19 1.500(3) . . no
C22 C23 1.527(4) . . no
C23 C24 1.530(4) . . no
C23 C25 1.533(3) . . no
C1 H1A 0.9700 . . no
C1 H1B 0.9700 . . no
C2 H2A 0.9700 . . no
C2 H2B 0.9700 . . no
C4 H4 0.9800 . . no
C5 H5A 0.9700 . . no
C5 H5B 0.9700 . . no
C6 H6 0.9800 . . no
C8 H8A 0.9700 . . no
C8 H8B 0.9700 . . no
C9 H9A 0.9700 . . no
C9 H9B 0.9700 . . no
C10 H10 0.9800 . . no
C11 H11A 0.9700 . . no
C11 H11B 0.9700 . . no
C13 H13A 0.9700 . . no
C13 H13B 0.9700 . . no
C15 H15 0.9800 . . no
C16 H16A 0.9700 . . no
C16 H16B 0.9700 . . no
C17 H17A 0.9700 . . no
C17 H17B 0.9700 . . no
C18 H18A 0.9700 . . no
C18 H18B 0.9700 . . no
C22 H22A 0.9600 . . no
C22 H22B 0.9600 . . no
C22 H22C 0.9600 . . no
C24 H24A 0.9600 . . no
C24 H24B 0.9600 . . no
C24 H24C 0.9600 . . no
C25 H25A 0.9600 . . no
C25 H25B 0.9600 . . no
C25 H25C 0.9600 . . no
C26 H26A 0.9600 . . no
C26 H26B 0.9600 . . no
C26 H26C 0.9600 . . no
C27 H27A 0.9600 . . no
C27 H27B 0.9600 . . no
C27 H27C 0.9600 . . no

loop_
_geom_hbond_atom_site_label_D
_geom_hbond_atom_site_label_H
_geom_hbond_atom_site_label_A
_geom_hbond_distance_DH
_geom_hbond_distance_HA
_geom_hbond_distance_DA
_geom_hbond_angle_DHA
_geom_hbond_site_symmetry_A
_geom_hbond_publ_flag
C5 H5A O2 0.9700 2.5600 2.955(3) 104.00 . yes
C17 H17B O3 0.9700 2.6000 2.921(3) 100.00 . yes

loop_
_geom_torsion_atom_site_label_1
_geom_torsion_atom_site_label_2
_geom_torsion_atom_site_label_3
_geom_torsion_atom_site_label_4
_geom_torsion
_geom_torsion_site_symmetry_1
_geom_torsion_site_symmetry_2
_geom_torsion_site_symmetry_3
_geom_torsion_site_symmetry_4
_geom_torsion_publ_flag
C23 Si O5 C15 -151.57(15) . . . . no
C26 Si O5 C15 88.56(16) . . . . no
C27 Si O5 C15 -31.05(18) . . . . no
O5 Si C23 C22 72.11(18) . . . . no
O5 Si C23 C24 -49.03(19) . . . . no
O5 Si C23 C25 -168.44(14) . . . . no
C26 Si C23 C22 -169.62(17) . . . . no
C26 Si C23 C24 69.25(19) . . . . no
C26 Si C23 C25 -50.17(18) . . . . no
C27 Si C23 C22 -48.0(2) . . . . no
C27 Si C23 C24 -169.12(18) . . . . no
C27 Si C23 C25 71.47(17) . . . . no
C3 O1 C1 C2 -31.7(3) . . . . no
C1 O1 C3 O2 36.0(2) . . . . no
C1 O1 C3 C4 -84.3(2) . . . . no
C1 O1 C3 C8 154.9(2) . . . . no
C3 O2 C2 C1 6.1(3) . . . . no
C2 O2 C3 O1 -25.8(2) . . . . no
C2 O2 C3 C4 94.5(2) . . . . no
C2 O2 C3 C8 -144.8(2) . . . . no
Si O5 C15 C6 -86.46(18) . . . . no
Si O5 C15 C14 152.36(12) . . . . no
O1 C1 C2 O2 15.9(3) . . . . no
O1 C3 C4 C5 -176.48(15) . . . . no
O1 C3 C4 C9 -57.3(2) . . . . no
O2 C3 C4 C5 67.3(2) . . . . no
O2 C3 C4 C9 -173.47(16) . . . . no
C8 C3 C4 C5 -54.5(2) . . . . no
C8 C3 C4 C9 64.7(2) . . . . no
O1 C3 C8 C7 112.54(19) . . . . no
O2 C3 C8 C7 -132.24(17) . . . . no
C4 C3 C8 C7 -9.9(2) . . . . no
C3 C4 C5 C6 71.9(2) . . . . no
C9 C4 C5 C6 -47.6(2) . . . . no
C3 C4 C9 C10 -53.5(2) . . . . no
C5 C4 C9 C10 64.8(2) . . . . no
C4 C5 C6 C7 -18.9(2) . . . . no
C4 C5 C6 C15 102.52(19) . . . . no
C5 C6 C7 C8 -44.5(2) . . . . no
C5 C6 C7 C10 73.59(18) . . . . no
C5 C6 C7 C11 -167.18(16) . . . . no
C15 C6 C7 C8 -168.92(15) . . . . no
C15 C6 C7 C10 -50.82(18) . . . . no
C15 C6 C7 C11 68.41(19) . . . . no
C5 C6 C15 O5 100.32(18) . . . . no
C5 C6 C15 C14 -138.92(16) . . . . no
C7 C6 C15 O5 -138.36(15) . . . . no
C7 C6 C15 C14 -17.59(19) . . . . no
C6 C7 C8 C3 62.4(2) . . . . no
C10 C7 C8 C3 -53.3(2) . . . . no
C11 C7 C8 C3 -175.89(17) . . . . no
C6 C7 C10 C9 -55.96(18) . . . . no
C6 C7 C10 C12 72.76(17) . . . . no
C8 C7 C10 C9 63.37(19) . . . . no
C8 C7 C10 C12 -167.92(15) . . . . no
C11 C7 C10 C9 -174.07(16) . . . . no
C11 C7 C10 C12 -45.4(2) . . . . no
C6 C7 C11 C16 -47.4(2) . . . . no
C8 C7 C11 C16 -170.11(17) . . . . no
C10 C7 C11 C16 68.3(2) . . . . no
C4 C9 C10 C7 -9.7(2) . . . . no
C4 C9 C10 C12 -133.57(18) . . . . no
C7 C10 C12 O3 94.93(18) . . . . no
C7 C10 C12 C13 -145.04(17) . . . . no
C7 C10 C12 C14 -19.0(2) . . . . no
C9 C10 C12 O3 -142.11(18) . . . . no
C9 C10 C12 C13 -22.1(2) . . . . no
C9 C10 C12 C14 103.97(19) . . . . no
C7 C11 C16 C14 -19.1(2) . . . . no
O3 C12 C13 C17 -62.1(2) . . . . no
C10 C12 C13 C17 176.77(18) . . . . no
C14 C12 C13 C17 52.8(2) . . . . no
O3 C12 C14 C15 -165.52(15) . . . . no
O3 C12 C14 C16 -48.79(19) . . . . no
O3 C12 C14 C19 74.91(19) . . . . no
C10 C12 C14 C15 -49.05(19) . . . . no
C10 C12 C14 C16 67.68(19) . . . . no
C10 C12 C14 C19 -168.63(16) . . . . no
C13 C12 C14 C15 78.41(19) . . . . no
C13 C12 C14 C16 -164.86(16) . . . . no
C13 C12 C14 C19 -41.2(2) . . . . no
C12 C13 C17 C18 -61.2(2) . . . . no
C12 C14 C15 O5 -166.39(14) . . . . no
C12 C14 C15 C6 71.13(18) . . . . no
C16 C14 C15 O5 75.08(18) . . . . no
C16 C14 C15 C6 -47.39(19) . . . . no
C19 C14 C15 O5 -44.9(2) . . . . no
C19 C14 C15 C6 -167.36(15) . . . . no
C12 C14 C16 C11 -46.1(2) . . . . no
C15 C14 C16 C11 69.2(2) . . . . no
C19 C14 C16 C11 -171.14(17) . . . . no
C12 C14 C19 O4 -137.6(2) . . . . no
C12 C14 C19 C18 41.6(2) . . . . no
C15 C14 C19 O4 105.1(2) . . . . no
C15 C14 C19 C18 -75.7(2) . . . . no
C16 C14 C19 O4 -13.6(3) . . . . no
C16 C14 C19 C18 165.62(19) . . . . no
C13 C17 C18 C19 58.1(2) . . . . no
C17 C18 C19 O4 128.9(2) . . . . no
C17 C18 C19 C14 -50.4(3) . . . . no
